data_7244504
loop_
_publ_author_name
'Vorontsova, Svetlana K.'
'Zavarzin, Igor V.'
'Shirinian, Valerii Z.'
'Bozhenko, Eugene I.'
'Andreeva, Olga E.'
'Sorokin, Danila V.'
'Scherbakov, Alexander M.'
'Minyaev, Mikhail E.'

_publ_section_title
;
 Synthesis and crystal structures of D-annulated pentacyclic steroids:
 looking within and beyond AR signalling in prostate cancer
;
_journal_issue 11
_journal_name_full CrystEngComm
_journal_page_first 2089
_journal_page_last 2099
_journal_paper_doi 10.1039/D1CE01417J
_journal_volume 24
_journal_year 2022
_chemical_absolute_configuration ad
_chemical_formula_moiety 'C28 H32 Cl F O2'
_chemical_formula_sum 'C28 H32 Cl F O2'
_chemical_formula_weight 454.98
_space_group_crystal_system orthorhombic
_space_group_IT_number 19
_space_group_name_Hall 'P 2ac 2ab'
_space_group_name_H-M_alt 'P 21 21 21'
_atom_sites_solution_hydrogens geom
_atom_sites_solution_primary direct
_atom_sites_solution_secondary difmap
_audit_creation_method SHELXL-2018/3
_audit_update_record
;
2021-04-27 deposited with the CCDC.	2022-02-02 downloaded from the CCDC.
;
_cell_angle_alpha 90
_cell_angle_beta 90
_cell_angle_gamma 90
_cell_formula_units_Z 4
_cell_length_a 9.6037(2)
_cell_length_b 14.6224(4)
_cell_length_c 16.3071(4)
_cell_measurement_reflns_used 9858
_cell_measurement_temperature 100(2)
_cell_measurement_theta_max 36.10
_cell_measurement_theta_min 2.54
_cell_volume 2289.99(10)
_computing_cell_refinement 'SAINT (Bruker, 2019)'
_computing_data_collection '<i>APEX3</i> (Bruker, 2019)'
_computing_data_reduction 'SAINT (Bruker, 2019)'
_computing_molecular_graphics
;
SHELXTL (Sheldrick, Acta Cryst., 2008, A64, 112-122)
;
_computing_publication_material
;
SHELXTL (Sheldrick, Acta Cryst., 2008, A64, 112-122)
;
_computing_structure_refinement
;
SHELXL-2018 (Sheldrick, Acta Cryst., 2015, C71, 3-8)
;
_computing_structure_solution
;
SHELXT, SHELXS-2013 (Sheldrick, Acta Cryst., 2015, A71, 3-8)
;
_diffrn_ambient_temperature 100(2)
_diffrn_detector_area_resol_mean 7.31
_diffrn_measured_fraction_theta_full 0.997
_diffrn_measured_fraction_theta_max 0.998
_diffrn_measurement_device_type 'Bruker AXS D8 QUEST, Photon III detector'
_diffrn_measurement_method '\f and \w shutterless scans'
_diffrn_radiation_monochromator graphite
_diffrn_radiation_type MoK\a
_diffrn_radiation_wavelength 0.71073
_diffrn_reflns_av_R_equivalents 0.0479
_diffrn_reflns_av_unetI/netI 0.0270
_diffrn_reflns_Laue_measured_fraction_full 0.997
_diffrn_reflns_Laue_measured_fraction_max 0.998
_diffrn_reflns_limit_h_max 15
_diffrn_reflns_limit_h_min -15
_diffrn_reflns_limit_k_max 24
_diffrn_reflns_limit_k_min -24
_diffrn_reflns_limit_l_max 27
_diffrn_reflns_limit_l_min -27
_diffrn_reflns_number 103490
_diffrn_reflns_point_group_measured_fraction_full 0.998
_diffrn_reflns_point_group_measured_fraction_max 0.998
_diffrn_reflns_theta_full 25.242
_diffrn_reflns_theta_max 36.365
_diffrn_reflns_theta_min 2.461
_diffrn_source 'fine-focus sealed X-Ray tube'
_exptl_absorpt_coefficient_mu 0.199
_exptl_absorpt_correction_T_max 0.7471
_exptl_absorpt_correction_T_min 0.7143
_exptl_absorpt_correction_type multi-scan
_exptl_absorpt_process_details 'SADABS 2016/2 (Krause et al., J. Appl. Cryst. 2015, 48, 3-10).'
_exptl_crystal_colour colourless
_exptl_crystal_density_diffrn 1.320
_exptl_crystal_density_method 'not measured'
_exptl_crystal_description block
_exptl_crystal_F_000 968
_exptl_crystal_size_max 0.55
_exptl_crystal_size_mid 0.38
_exptl_crystal_size_min 0.34
_refine_diff_density_max 0.323
_refine_diff_density_min -0.334
_refine_diff_density_rms 0.043
_refine_ls_abs_structure_details
;
 Flack x determined using 4150 quotients [(I+)-(I-)]/[(I+)+(I-)]
 (Parsons, Flack and Wagner, Acta Cryst. B69 (2013) 249-259).
;
_refine_ls_abs_structure_Flack -0.042(18)
_refine_ls_extinction_method none
_refine_ls_goodness_of_fit_ref 1.064
_refine_ls_hydrogen_treatment mixed
_refine_ls_matrix_type full
_refine_ls_number_parameters 318
_refine_ls_number_reflns 11117
_refine_ls_number_restraints 2
_refine_ls_restrained_S_all 1.065
_refine_ls_R_factor_all 0.0453
_refine_ls_R_factor_gt 0.0386
_refine_ls_shift/su_max 0.001
_refine_ls_shift/su_mean 0.000
_refine_ls_structure_factor_coef Fsqd
_refine_ls_weighting_details 'w=1/[\s^2^(Fo^2^)+(0.0617P)^2^+0.1438P] where P=(Fo^2^+2Fc^2^)/3'
_refine_ls_weighting_scheme calc
_refine_ls_wR_factor_gt 0.1030
_refine_ls_wR_factor_ref 0.1084
_reflns_Friedel_coverage 0.815
_reflns_Friedel_fraction_full 0.999
_reflns_Friedel_fraction_max 0.998
_reflns_number_gt 10073
_reflns_number_total 11117
_reflns_threshold_expression 'I > 2\s(I)'
_cod_data_source_file d1ce01417j3.cif
_cod_data_source_block 3e
_cod_depositor_comments 'Adding full bibliography for 7244501--7244512.cif.'
_cod_database_code 7244504
_shelx_shelxl_version_number 2018/3
_shelx_space_group_comment
;
The symmetry employed for this shelxl refinement is uniquely defined
by the following loop, which should always be used as a source of
symmetry information in preference to the above space-group names.
They are only intended as comments.
;
_shelx_estimated_absorpt_t_min 0.899
_shelx_estimated_absorpt_t_max 0.936

loop_
_space_group_symop_operation_xyz
'x, y, z'
'x+1/2, -y+1/2, -z'
'-x, y+1/2, -z+1/2'
'-x+1/2, -y, z+1/2'

loop_
_atom_site_label
_atom_site_type_symbol
_atom_site_fract_x
_atom_site_fract_y
_atom_site_fract_z
_atom_site_U_iso_or_equiv
_atom_site_adp_type
_atom_site_occupancy
_atom_site_site_symmetry_order
_atom_site_calc_flag
_atom_site_refinement_flags_posn
_atom_site_refinement_flags_adp
_atom_site_refinement_flags_occupancy
_atom_site_disorder_assembly
_atom_site_disorder_group
Cl1A Cl 0.78569(7) 0.56268(5) 0.83220(4) 0.03820(16) Uani 0.7248(19) 1 d D . P A 1
F1A F 0.4255(2) 0.68811(14) 1.03041(13) 0.0345(3) Uani 0.7248(19) 1 d D . P A 1
Cl1B Cl 0.4042(2) 0.71248(14) 1.04062(13) 0.0345(3) Uani 0.2752(19) 1 d D . P A 2
F1B F 0.7718(5) 0.5606(4) 0.8572(2) 0.03820(16) Uani 0.2752(19) 1 d D . P A 2
O1 O 0.36585(15) 0.61779(9) 0.23147(7) 0.0411(3) Uani 1 1 d . . . . .
O2 O 0.41492(12) 0.89472(6) 0.78750(7) 0.0304(2) Uani 1 1 d . . . . .
C1 C 0.22244(14) 0.73099(9) 0.41055(8) 0.0260(2) Uani 1 1 d . . . . .
H1A H 0.1443(12) 0.7726(7) 0.42157(19) 0.031 Uiso 1 1 calc R U . . .
H1B H 0.3091(14) 0.7653(5) 0.41932(16) 0.031 Uiso 1 1 calc R U . . .
C2 C 0.21582(17) 0.70051(10) 0.32126(9) 0.0320(3) Uani 1 1 d . . . . .
H2A H 0.1266(15) 0.6763(4) 0.3103(2) 0.038 Uiso 1 1 calc R U . . .
H2B H 0.2289(3) 0.7518(9) 0.2870(6) 0.038 Uiso 1 1 calc R U . . .
C3 C 0.32378(16) 0.62970(10) 0.30133(8) 0.0297(3) Uani 1 1 d . . . . .
C4 C 0.36970(14) 0.57081(9) 0.36880(8) 0.0259(2) Uani 1 1 d . . . . .
H4 H 0.4427(17) 0.5255(10) 0.3578(3) 0.031 Uiso 1 1 calc R U . . .
C5 C 0.31650(12) 0.57577(8) 0.44532(7) 0.02132(19) Uani 1 1 d . . . . .
C6 C 0.34972(13) 0.50284(8) 0.50733(8) 0.0234(2) Uani 1 1 d . . . . .
H6B H 0.4257(11) 0.4620(6) 0.4850(3) 0.028 Uiso 1 1 calc R U . . .
H6A H 0.2643(13) 0.4638(6) 0.51669(16) 0.028 Uiso 1 1 calc R U . . .
C7 C 0.39703(13) 0.54355(8) 0.58904(7) 0.02183(19) Uani 1 1 d . . . . .
H7A H 0.4106(2) 0.4957(7) 0.6279(6) 0.026 Uiso 1 1 calc R U . . .
H7B H 0.4837(13) 0.5743(4) 0.58171(13) 0.026 Uiso 1 1 calc R U . . .
C8 C 0.28892(11) 0.61072(7) 0.62175(7) 0.01904(17) Uani 1 1 d . . . . .
H8 H 0.2030(18) 0.5784(7) 0.6315(2) 0.023 Uiso 1 1 calc R U . . .
C9 C 0.26239(11) 0.68710(7) 0.55809(7) 0.01960(17) Uani 1 1 d . . . . .
H9 H 0.3515(18) 0.7166(6) 0.54969(18) 0.024 Uiso 1 1 calc R U . . .
C10 C 0.21673(12) 0.65095(8) 0.47189(7) 0.02116(18) Uani 1 1 d . . . . .
C11 C 0.16499(14) 0.76188(9) 0.59170(9) 0.0264(2) Uani 1 1 d . . . . .
H11B H 0.15830(18) 0.8116(8) 0.5513(6) 0.032 Uiso 1 1 calc R U . . .
H11A H 0.0714(14) 0.7361(4) 0.59905(14) 0.032 Uiso 1 1 calc R U . . .
C12 C 0.21546(13) 0.80132(8) 0.67381(8) 0.0243(2) Uani 1 1 d . . . . .
H12B H 0.3009(13) 0.8318(5) 0.66602(14) 0.029 Uiso 1 1 calc R U . . .
H12A H 0.1501(10) 0.8441(7) 0.6934(3) 0.029 Uiso 1 1 calc R U . . .
C13 C 0.23408(12) 0.72491(8) 0.73693(7) 0.02140(19) Uani 1 1 d . . . . .
C14 C 0.33735(11) 0.65423(7) 0.70177(7) 0.01857(17) Uani 1 1 d . . . . .
H14 H 0.4263(17) 0.6883(7) 0.6891(3) 0.022 Uiso 1 1 calc R U . . .
C15 C 0.36865(13) 0.59128(7) 0.77446(7) 0.02089(18) Uani 1 1 d . . . . .
H15B H 0.4558(13) 0.5591(5) 0.76666(13) 0.025 Uiso 1 1 calc R U . . .
H15A H 0.2948(11) 0.5471(6) 0.78234(13) 0.025 Uiso 1 1 calc R U . . .
C16 C 0.37768(13) 0.65816(8) 0.84783(7) 0.02116(18) Uani 1 1 d . . . . .
H16 H 0.3294(9) 0.6316(5) 0.8978(10) 0.025 Uiso 1 1 calc R U . . .
C17 C 0.30482(13) 0.74831(8) 0.81966(8) 0.02228(19) Uani 1 1 d . . . . .
H17 H 0.2308(15) 0.7643(3) 0.8605(8) 0.027 Uiso 1 1 calc R U . . .
C18 C 0.41752(14) 0.82157(8) 0.82242(8) 0.0238(2) Uani 1 1 d . . . . .
C19 C 0.53302(16) 0.78966(9) 0.87845(9) 0.0286(2) Uani 1 1 d . . . . .
H19A H 0.5149(3) 0.8069(3) 0.9342(9) 0.034 Uiso 1 1 calc R U . . .
H19B H 0.6211(14) 0.8146(4) 0.8619(3) 0.034 Uiso 1 1 calc R U . . .
C20 C 0.53109(13) 0.68512(8) 0.86846(7) 0.02237(19) Uani 1 1 d . . . . .
H20 H 0.5867(12) 0.6710(3) 0.8203(10) 0.027 Uiso 1 1 calc R U . . .
C21 C 0.06850(13) 0.60982(9) 0.47352(9) 0.0274(2) Uani 1 1 d . . . . .
H21A H 0.0632(4) 0.5622(10) 0.5166(8) 0.041 Uiso 1 1 calc R U . . .
H21B H 0.0472(6) 0.5822(9) 0.4195(8) 0.041 Uiso 1 1 calc R U . . .
H21C H 0.0001(10) 0.6587(7) 0.4855(9) 0.041 Uiso 1 1 calc R U . . .
C22 C 0.09159(14) 0.68258(10) 0.75875(10) 0.0301(3) Uani 1 1 d . . . . .
H22A H 0.1037(3) 0.6375(10) 0.8017(9) 0.045 Uiso 1 1 calc R U . . .
H22B H 0.0525(9) 0.6535(9) 0.7106(7) 0.045 Uiso 1 1 calc R U . . .
H22C H 0.0292(10) 0.7302(7) 0.7776(9) 0.045 Uiso 1 1 calc R U . . .
C23 C 0.59216(13) 0.63158(8) 0.93865(8) 0.0236(2) Uani 1 1 d . . . . .
C24 C 0.53780(15) 0.63480(9) 1.01783(8) 0.0280(2) Uani 1 1 d D . . . .
C25 C 0.5885(2) 0.58465(11) 1.08347(9) 0.0365(3) Uani 1 1 d . . . . .
H25 H 0.5465(11) 0.58960(17) 1.1372(14) 0.044 Uiso 1 1 calc R U . . .
C26 C 0.7014(2) 0.52698(11) 1.06993(11) 0.0405(4) Uani 1 1 d . . . . .
H26 H 0.7390(10) 0.4911(10) 1.1148(12) 0.049 Uiso 1 1 calc R U . . .
C27 C 0.76013(17) 0.52069(11) 0.99286(12) 0.0385(3) Uani 1 1 d . . . . .
H27 H 0.839(2) 0.4804(11) 0.9834(3) 0.046 Uiso 1 1 calc R U . . .
C28 C 0.70583(14) 0.57250(9) 0.92899(9) 0.0290(2) Uani 1 1 d D . . . .

loop_
_atom_site_aniso_label
_atom_site_aniso_U_11
_atom_site_aniso_U_22
_atom_site_aniso_U_33
_atom_site_aniso_U_23
_atom_site_aniso_U_13
_atom_site_aniso_U_12
Cl1A 0.0275(2) 0.0335(2) 0.0536(4) -0.0006(3) 0.0120(2) 0.00627(17)
F1A 0.0438(7) 0.0328(9) 0.0269(5) -0.0039(5) 0.0085(4) 0.0018(6)
Cl1B 0.0438(7) 0.0328(9) 0.0269(5) -0.0039(5) 0.0085(4) 0.0018(6)
F1B 0.0275(2) 0.0335(2) 0.0536(4) -0.0006(3) 0.0120(2) 0.00627(17)
O1 0.0496(7) 0.0464(6) 0.0274(5) 0.0038(4) 0.0020(5) -0.0102(6)
O2 0.0376(5) 0.0180(4) 0.0356(5) 0.0009(3) -0.0013(4) -0.0041(4)
C1 0.0259(5) 0.0216(5) 0.0304(5) 0.0059(4) -0.0076(4) -0.0019(4)
C2 0.0338(6) 0.0327(6) 0.0295(5) 0.0079(5) -0.0107(5) -0.0046(5)
C3 0.0305(6) 0.0309(6) 0.0276(5) 0.0034(4) -0.0045(4) -0.0102(5)
C4 0.0246(5) 0.0267(5) 0.0264(5) -0.0022(4) -0.0047(4) -0.0034(4)
C5 0.0191(4) 0.0196(4) 0.0253(4) -0.0002(4) -0.0058(3) -0.0020(3)
C6 0.0262(5) 0.0178(4) 0.0263(5) -0.0020(4) -0.0060(4) 0.0019(4)
C7 0.0231(5) 0.0171(4) 0.0253(4) -0.0021(3) -0.0054(4) 0.0041(4)
C8 0.0172(4) 0.0144(4) 0.0255(4) 0.0014(3) -0.0018(3) 0.0007(3)
C9 0.0171(4) 0.0150(4) 0.0266(4) 0.0019(3) -0.0032(3) 0.0002(3)
C10 0.0180(4) 0.0184(4) 0.0271(5) 0.0030(3) -0.0057(4) -0.0021(4)
C11 0.0251(5) 0.0195(5) 0.0345(6) -0.0003(4) -0.0059(4) 0.0066(4)
C12 0.0240(5) 0.0159(4) 0.0331(5) -0.0001(4) -0.0004(4) 0.0042(4)
C13 0.0186(4) 0.0165(4) 0.0291(5) -0.0003(4) 0.0032(4) 0.0010(3)
C14 0.0176(4) 0.0142(4) 0.0239(4) 0.0002(3) 0.0003(3) 0.0005(3)
C15 0.0241(5) 0.0145(4) 0.0240(4) 0.0006(3) -0.0007(4) -0.0008(3)
C16 0.0233(5) 0.0176(4) 0.0226(4) 0.0000(3) 0.0027(4) -0.0021(4)
C17 0.0226(5) 0.0179(4) 0.0264(4) -0.0016(3) 0.0057(4) 0.0006(3)
C18 0.0279(5) 0.0173(4) 0.0261(5) -0.0032(4) 0.0030(4) -0.0012(4)
C19 0.0337(6) 0.0190(5) 0.0330(6) -0.0012(4) -0.0040(5) -0.0042(4)
C20 0.0235(5) 0.0196(5) 0.0240(4) -0.0021(4) 0.0022(4) -0.0022(4)
C21 0.0187(5) 0.0247(5) 0.0388(6) 0.0024(4) -0.0061(4) -0.0033(4)
C22 0.0198(5) 0.0268(6) 0.0436(7) -0.0016(5) 0.0062(5) -0.0017(4)
C23 0.0239(5) 0.0194(4) 0.0275(5) -0.0021(4) -0.0010(4) -0.0021(4)
C24 0.0340(6) 0.0247(5) 0.0252(5) -0.0019(4) -0.0019(5) -0.0037(5)
C25 0.0491(9) 0.0327(7) 0.0277(6) 0.0007(5) -0.0108(6) -0.0111(6)
C26 0.0433(8) 0.0320(7) 0.0463(8) 0.0068(6) -0.0231(7) -0.0094(6)
C27 0.0285(6) 0.0271(6) 0.0598(10) 0.0038(6) -0.0151(6) -0.0031(5)
C28 0.0215(5) 0.0233(5) 0.0423(7) -0.0013(5) -0.0023(5) -0.0026(4)

loop_
_atom_type_symbol
_atom_type_description
_atom_type_scat_dispersion_real
_atom_type_scat_dispersion_imag
_atom_type_scat_source
C C 0.0033 0.0016 'International Tables Vol C Tables 4.2.6.8 and 6.1.1.4'
H H 0.0000 0.0000 'International Tables Vol C Tables 4.2.6.8 and 6.1.1.4'
O O 0.0106 0.0060 'International Tables Vol C Tables 4.2.6.8 and 6.1.1.4'
F F 0.0171 0.0103 'International Tables Vol C Tables 4.2.6.8 and 6.1.1.4'
Cl Cl 0.1484 0.1585 'International Tables Vol C Tables 4.2.6.8 and 6.1.1.4'

loop_
_geom_angle_atom_site_label_1
_geom_angle_atom_site_label_2
_geom_angle_atom_site_label_3
_geom_angle
_geom_angle_site_symmetry_1
_geom_angle_site_symmetry_3
_geom_angle_publ_flag
C2 C1 C10 113.38(11) . . ?
C2 C1 H1A 108.9 . . ?
C10 C1 H1A 108.9 . . ?
C2 C1 H1B 108.9 . . ?
C10 C1 H1B 108.9 . . ?
H1A C1 H1B 107.7 . . ?
C3 C2 C1 112.32(11) . . ?
C3 C2 H2A 109.1 . . ?
C1 C2 H2A 109.1 . . ?
C3 C2 H2B 109.1 . . ?
C1 C2 H2B 109.1 . . ?
H2A C2 H2B 107.9 . . ?
O1 C3 C4 121.13(15) . . ?
O1 C3 C2 121.94(14) . . ?
C4 C3 C2 116.80(12) . . ?
C5 C4 C3 123.26(13) . . ?
C5 C4 H4 118.4 . . ?
C3 C4 H4 118.4 . . ?
C4 C5 C6 120.20(11) . . ?
C4 C5 C10 122.71(11) . . ?
C6 C5 C10 117.03(10) . . ?
C5 C6 C7 111.90(9) . . ?
C5 C6 H6B 109.2 . . ?
C7 C6 H6B 109.2 . . ?
C5 C6 H6A 109.2 . . ?
C7 C6 H6A 109.2 . . ?
H6B C6 H6A 107.9 . . ?
C8 C7 C6 110.69(9) . . ?
C8 C7 H7A 109.5 . . ?
C6 C7 H7A 109.5 . . ?
C8 C7 H7B 109.5 . . ?
C6 C7 H7B 109.5 . . ?
H7A C7 H7B 108.1 . . ?
C14 C8 C7 111.12(9) . . ?
C14 C8 C9 108.88(8) . . ?
C7 C8 C9 110.03(9) . . ?
C14 C8 H8 108.9 . . ?
C7 C8 H8 108.9 . . ?
C9 C8 H8 108.9 . . ?
C11 C9 C8 111.97(10) . . ?
C11 C9 C10 112.92(9) . . ?
C8 C9 C10 113.92(9) . . ?
C11 C9 H9 105.7 . . ?
C8 C9 H9 105.7 . . ?
C10 C9 H9 105.7 . . ?
C5 C10 C1 109.97(10) . . ?
C5 C10 C21 107.68(9) . . ?
C1 C10 C21 109.85(10) . . ?
C5 C10 C9 108.88(9) . . ?
C1 C10 C9 108.47(9) . . ?
C21 C10 C9 111.98(10) . . ?
C12 C11 C9 112.65(10) . . ?
C12 C11 H11B 109.1 . . ?
C9 C11 H11B 109.1 . . ?
C12 C11 H11A 109.1 . . ?
C9 C11 H11A 109.1 . . ?
H11B C11 H11A 107.8 . . ?
C13 C12 C11 110.44(10) . . ?
C13 C12 H12B 109.6 . . ?
C11 C12 H12B 109.6 . . ?
C13 C12 H12A 109.6 . . ?
C11 C12 H12A 109.6 . . ?
H12B C12 H12A 108.1 . . ?
C12 C13 C14 108.32(9) . . ?
C12 C13 C22 110.14(10) . . ?
C14 C13 C22 112.76(10) . . ?
C12 C13 C17 118.44(10) . . ?
C14 C13 C17 100.94(9) . . ?
C22 C13 C17 106.06(10) . . ?
C8 C14 C15 118.15(9) . . ?
C8 C14 C13 113.68(9) . . ?
C15 C14 C13 103.96(9) . . ?
C8 C14 H14 106.8 . . ?
C15 C14 H14 106.8 . . ?
C13 C14 H14 106.8 . . ?
C14 C15 C16 103.28(9) . . ?
C14 C15 H15B 111.1 . . ?
C16 C15 H15B 111.1 . . ?
C14 C15 H15A 111.1 . . ?
C16 C15 H15A 111.1 . . ?
H15B C15 H15A 109.1 . . ?
C15 C16 C17 106.32(9) . . ?
C15 C16 C20 112.26(9) . . ?
C17 C16 C20 105.84(9) . . ?
C15 C16 H16 110.7 . . ?
C17 C16 H16 110.7 . . ?
C20 C16 H16 110.7 . . ?
C18 C17 C13 119.51(10) . . ?
C18 C17 C16 105.46(10) . . ?
C13 C17 C16 105.45(9) . . ?
C18 C17 H17 108.6 . . ?
C13 C17 H17 108.6 . . ?
C16 C17 H17 108.6 . . ?
O2 C18 C19 124.87(12) . . ?
O2 C18 C17 126.31(12) . . ?
C19 C18 C17 108.80(10) . . ?
C18 C19 C20 103.54(10) . . ?
C18 C19 H19A 111.1 . . ?
C20 C19 H19A 111.1 . . ?
C18 C19 H19B 111.1 . . ?
C20 C19 H19B 111.1 . . ?
H19A C19 H19B 109.0 . . ?
C23 C20 C19 115.58(10) . . ?
C23 C20 C16 113.58(10) . . ?
C19 C20 C16 106.57(10) . . ?
C23 C20 H20 106.9 . . ?
C19 C20 H20 106.9 . . ?
C16 C20 H20 106.9 . . ?
C10 C21 H21A 109.5 . . ?
C10 C21 H21B 109.5 . . ?
H21A C21 H21B 109.5 . . ?
C10 C21 H21C 109.5 . . ?
H21A C21 H21C 109.5 . . ?
H21B C21 H21C 109.5 . . ?
C13 C22 H22A 109.5 . . ?
C13 C22 H22B 109.5 . . ?
H22A C22 H22B 109.5 . . ?
C13 C22 H22C 109.5 . . ?
H22A C22 H22C 109.5 . . ?
H22B C22 H22C 109.5 . . ?
C24 C23 C28 114.65(12) . . ?
C24 C23 C20 122.74(11) . . ?
C28 C23 C20 122.58(12) . . ?
F1A C24 C25 118.04(16) . . ?
F1A C24 C23 117.44(15) . . ?
C25 C24 C23 124.49(14) . . ?
C25 C24 Cl1B 115.85(14) . . ?
C23 C24 Cl1B 119.50(13) . . ?
C24 C25 C26 118.16(15) . . ?
C24 C25 H25 120.9 . . ?
C26 C25 H25 120.9 . . ?
C27 C26 C25 120.21(14) . . ?
C27 C26 H26 119.9 . . ?
C25 C26 H26 119.9 . . ?
C26 C27 C28 119.52(15) . . ?
C26 C27 H27 120.2 . . ?
C28 C27 H27 120.2 . . ?
F1B C28 C27 113.9(3) . . ?
F1B C28 C23 123.1(3) . . ?
C27 C28 C23 122.98(14) . . ?
C27 C28 Cl1A 117.64(12) . . ?
C23 C28 Cl1A 119.38(11) . . ?

loop_
_geom_bond_atom_site_label_1
_geom_bond_atom_site_label_2
_geom_bond_distance
_geom_bond_site_symmetry_2
_geom_bond_publ_flag
Cl1A C28 1.7607(14) . ?
F1A C24 1.347(2) . ?
Cl1B C24 1.753(2) . ?
F1B C28 1.342(3) . ?
O1 C3 1.2213(19) . ?
O2 C18 1.2120(15) . ?
C1 C2 1.524(2) . ?
C1 C10 1.5406(16) . ?
C1 H1A 0.983(15) . ?
C1 H1B 0.983(15) . ?
C2 C3 1.501(2) . ?
C2 H2A 0.944(16) . ?
C2 H2B 0.944(16) . ?
C3 C4 1.4651(19) . ?
C4 C5 1.3504(17) . ?
C4 H4 0.98(2) . ?
C5 C6 1.5040(16) . ?
C5 C10 1.5213(17) . ?
C6 C7 1.5285(16) . ?
C6 H6B 1.011(15) . ?
C6 H6A 1.011(15) . ?
C7 C8 1.5255(16) . ?
C7 H7A 0.953(14) . ?
C7 H7B 0.953(14) . ?
C8 C14 1.5244(15) . ?
C8 C9 1.5459(15) . ?
C8 H8 0.96(2) . ?
C9 C11 1.5398(17) . ?
C9 C10 1.5644(16) . ?
C9 H9 0.97(2) . ?
C10 C21 1.5456(17) . ?
C11 C12 1.5364(19) . ?
C11 H11B 0.982(15) . ?
C11 H11A 0.982(15) . ?
C12 C13 1.5297(17) . ?
C12 H12B 0.942(15) . ?
C12 H12A 0.942(14) . ?
C13 C14 1.5428(15) . ?
C13 C22 1.5436(17) . ?
C13 C17 1.5487(18) . ?
C14 C15 1.5306(15) . ?
C14 H14 1.010(19) . ?
C15 C16 1.5477(16) . ?
C15 H15B 0.968(14) . ?
C15 H15A 0.968(14) . ?
C16 C17 1.5614(16) . ?
C16 C20 1.5618(17) . ?
C16 H16 1.02(2) . ?
C17 C18 1.5236(17) . ?
C17 H17 1.00(2) . ?
C18 C19 1.511(2) . ?
C19 C20 1.5375(18) . ?
C19 H19A 0.960(16) . ?
C19 H19B 0.960(16) . ?
C20 C23 1.5057(18) . ?
C20 H20 0.97(2) . ?
C21 H21A 0.991(14) . ?
C21 H21B 0.991(14) . ?
C21 H21C 0.991(14) . ?
C22 H22A 0.968(14) . ?
C22 H22B 0.968(14) . ?
C22 H22C 0.968(14) . ?
C23 C24 1.3935(18) . ?
C23 C28 1.4010(18) . ?
C24 C25 1.386(2) . ?
C25 C26 1.392(3) . ?
C25 H25 0.97(3) . ?
C26 C27 1.381(3) . ?
C26 H26 0.97(3) . ?
C27 C28 1.390(2) . ?
C27 H27 0.97(3) . ?

loop_
_geom_torsion_atom_site_label_1
_geom_torsion_atom_site_label_2
_geom_torsion_atom_site_label_3
_geom_torsion_atom_site_label_4
_geom_torsion
_geom_torsion_site_symmetry_1
_geom_torsion_site_symmetry_2
_geom_torsion_site_symmetry_3
_geom_torsion_site_symmetry_4
_geom_torsion_publ_flag
C10 C1 C2 C3 -53.12(16) . . . . ?
C1 C2 C3 O1 -156.19(14) . . . . ?
C1 C2 C3 C4 27.96(17) . . . . ?
O1 C3 C4 C5 -173.62(13) . . . . ?
C2 C3 C4 C5 2.26(19) . . . . ?
C3 C4 C5 C6 169.14(11) . . . . ?
C3 C4 C5 C10 -7.97(18) . . . . ?
C4 C5 C6 C7 131.03(12) . . . . ?
C10 C5 C6 C7 -51.70(14) . . . . ?
C5 C6 C7 C8 55.02(13) . . . . ?
C6 C7 C8 C14 -178.03(9) . . . . ?
C6 C7 C8 C9 -57.36(12) . . . . ?
C14 C8 C9 C11 -52.29(12) . . . . ?
C7 C8 C9 C11 -174.30(9) . . . . ?
C14 C8 C9 C10 178.04(9) . . . . ?
C7 C8 C9 C10 56.03(12) . . . . ?
C4 C5 C10 C1 -16.74(15) . . . . ?
C6 C5 C10 C1 166.06(10) . . . . ?
C4 C5 C10 C21 102.92(13) . . . . ?
C6 C5 C10 C21 -74.27(12) . . . . ?
C4 C5 C10 C9 -135.47(11) . . . . ?
C6 C5 C10 C9 47.34(13) . . . . ?
C2 C1 C10 C5 46.60(14) . . . . ?
C2 C1 C10 C21 -71.74(14) . . . . ?
C2 C1 C10 C9 165.58(11) . . . . ?
C11 C9 C10 C5 -178.34(10) . . . . ?
C8 C9 C10 C5 -49.15(12) . . . . ?
C11 C9 C10 C1 62.00(13) . . . . ?
C8 C9 C10 C1 -168.80(10) . . . . ?
C11 C9 C10 C21 -59.38(13) . . . . ?
C8 C9 C10 C21 69.81(12) . . . . ?
C8 C9 C11 C12 53.41(13) . . . . ?
C10 C9 C11 C12 -176.40(10) . . . . ?
C9 C11 C12 C13 -55.91(14) . . . . ?
C11 C12 C13 C14 57.17(13) . . . . ?
C11 C12 C13 C22 -66.58(13) . . . . ?
C11 C12 C13 C17 171.16(10) . . . . ?
C7 C8 C14 C15 -59.28(13) . . . . ?
C9 C8 C14 C15 179.38(10) . . . . ?
C7 C8 C14 C13 178.48(9) . . . . ?
C9 C8 C14 C13 57.14(12) . . . . ?
C12 C13 C14 C8 -60.12(12) . . . . ?
C22 C13 C14 C8 62.04(13) . . . . ?
C17 C13 C14 C8 174.79(9) . . . . ?
C12 C13 C14 C15 170.09(9) . . . . ?
C22 C13 C14 C15 -67.75(13) . . . . ?
C17 C13 C14 C15 45.00(10) . . . . ?
C8 C14 C15 C16 -166.43(9) . . . . ?
C13 C14 C15 C16 -39.39(11) . . . . ?
C14 C15 C16 C17 18.06(12) . . . . ?
C14 C15 C16 C20 -97.23(11) . . . . ?
C12 C13 C17 C18 -32.52(15) . . . . ?
C14 C13 C17 C18 85.43(12) . . . . ?
C22 C13 C17 C18 -156.82(11) . . . . ?
C12 C13 C17 C16 -150.83(10) . . . . ?
C14 C13 C17 C16 -32.88(11) . . . . ?
C22 C13 C17 C16 84.87(11) . . . . ?
C15 C16 C17 C18 -117.84(10) . . . . ?
C20 C16 C17 C18 1.72(12) . . . . ?
C15 C16 C17 C13 9.51(11) . . . . ?
C20 C16 C17 C13 129.07(9) . . . . ?
C13 C17 C18 O2 42.75(17) . . . . ?
C16 C17 C18 O2 161.05(12) . . . . ?
C13 C17 C18 C19 -139.01(11) . . . . ?
C16 C17 C18 C19 -20.71(13) . . . . ?
O2 C18 C19 C20 -150.42(13) . . . . ?
C17 C18 C19 C20 31.31(13) . . . . ?
C18 C19 C20 C23 -156.66(11) . . . . ?
C18 C19 C20 C16 -29.43(13) . . . . ?
C15 C16 C20 C23 -98.78(11) . . . . ?
C17 C16 C20 C23 145.64(10) . . . . ?
C15 C16 C20 C19 132.81(10) . . . . ?
C17 C16 C20 C19 17.23(12) . . . . ?
C19 C20 C23 C24 61.61(16) . . . . ?
C16 C20 C23 C24 -62.03(15) . . . . ?
C19 C20 C23 C28 -120.26(13) . . . . ?
C16 C20 C23 C28 116.10(13) . . . . ?
C28 C23 C24 F1A -177.87(15) . . . . ?
C20 C23 C24 F1A 0.4(2) . . . . ?
C28 C23 C24 C25 -0.2(2) . . . . ?
C20 C23 C24 C25 178.08(13) . . . . ?
C28 C23 C24 Cl1B 175.03(13) . . . . ?
C20 C23 C24 Cl1B -6.7(2) . . . . ?
F1A C24 C25 C26 177.71(16) . . . . ?
C23 C24 C25 C26 0.0(2) . . . . ?
Cl1B C24 C25 C26 -175.34(14) . . . . ?
C24 C25 C26 C27 0.0(2) . . . . ?
C25 C26 C27 C28 0.1(2) . . . . ?
C26 C27 C28 F1B 179.9(3) . . . . ?
C26 C27 C28 C23 -0.3(2) . . . . ?
C26 C27 C28 Cl1A 179.41(12) . . . . ?
C24 C23 C28 F1B -179.9(3) . . . . ?
C20 C23 C28 F1B 1.8(4) . . . . ?
C24 C23 C28 C27 0.32(19) . . . . ?
C20 C23 C28 C27 -177.95(13) . . . . ?
C24 C23 C28 Cl1A -179.40(10) . . . . ?
C20 C23 C28 Cl1A 2.33(17) . . . . ?
